data_2210344
loop_
_publ_author_name
'Bing-Yu Zhang'
'Tu-Gen Xu'
'Duan-Jun Xu'

_publ_section_title
\m-Aqua-bis(\m-4-methylbenzoato-\k^2^<i>O</i>:<i>O</i>')bis[(4-methylbenzoato-\k<i>O</i>)(phenanthroline-\k^2^<i>N</i>,<i>N</i>')cobalt(II)]
_journal_coeditor_code NG2069
_journal_issue 9
_journal_name_full 'Acta Crystallographica Section E'
_journal_page_first m2186
_journal_page_last m2188
_journal_paper_doi 10.1107/S1600536806031643
_journal_volume 62
_journal_year 2006
_chemical_formula_iupac '[Co2 (C8 H7 O2 )4 (C12 H8 N2 )2 (H2 O) ]'
_chemical_formula_moiety 'C56 H46 Co2 N4 O9'
_chemical_formula_sum 'C56 H46 Co2 N4 O9'
_chemical_formula_weight 1036.83
_chemical_name_systematic
;
 ?
;
_space_group_IT_number 15
_symmetry_cell_setting monoclinic
_symmetry_space_group_name_Hall '-C 2yc'
_symmetry_space_group_name_H-M 'C 1 2/c 1'
_atom_sites_solution_hydrogens geom
_atom_sites_solution_primary direct
_atom_sites_solution_secondary difmap
_audit_creation_method SHELXL-97
_cell_angle_alpha 90.00
_cell_angle_beta 121.746(12)
_cell_angle_gamma 90.00
_cell_formula_units_Z 4
_cell_length_a 23.3452(15)
_cell_length_b 15.5790(13)
_cell_length_c 15.5765(12)
_cell_measurement_reflns_used 15066
_cell_measurement_temperature 295(2)
_cell_measurement_theta_max 27.0
_cell_measurement_theta_min 2.6
_cell_volume 4817.5(9)
_computing_cell_refinement PROCESS-AUTO
_computing_data_collection 'PROCESS-AUTO (Rigaku, 1998)'
_computing_data_reduction 'CrystalStructure (Rigaku/MSC and Rigaku, 2002)'
_computing_molecular_graphics 'Ortep-3 for Windows (Farrugia, 1997)'
_computing_publication_material 'WinGX (Farrugia, 1999)'
_computing_structure_refinement 'SHELXL-97 (Sheldrick, 1997)'
_computing_structure_solution 'SIR-92 (Altomare <i>et al.</i>,  1993)'
_diffrn_ambient_temperature 295(2)
_diffrn_detector_area_resol_mean 10.0
_diffrn_measured_fraction_theta_full 1.00
_diffrn_measured_fraction_theta_max 1.00
_diffrn_measurement_device_type 'Rigaku R-AXIS RAPID'
_diffrn_measurement_method \w
_diffrn_radiation_monochromator graphite
_diffrn_radiation_source 'fine-focus sealed tube'
_diffrn_radiation_type MoK\a
_diffrn_radiation_wavelength 0.71073
_diffrn_reflns_av_R_equivalents 0.030
_diffrn_reflns_av_sigmaI/netI 0.022
_diffrn_reflns_limit_h_max 30
_diffrn_reflns_limit_h_min -27
_diffrn_reflns_limit_k_max 20
_diffrn_reflns_limit_k_min -20
_diffrn_reflns_limit_l_max 18
_diffrn_reflns_limit_l_min -20
_diffrn_reflns_number 22736
_diffrn_reflns_theta_full 27.4
_diffrn_reflns_theta_max 27.4
_diffrn_reflns_theta_min 1.7
_diffrn_standards_interval_count 0
_diffrn_standards_interval_time 0
_diffrn_standards_number 0
_exptl_absorpt_coefficient_mu 0.753
_exptl_absorpt_correction_T_max 0.862
_exptl_absorpt_correction_T_min 0.778
_exptl_absorpt_correction_type multi-scan
_exptl_absorpt_process_details 'ABSCOR (Higashi, 1995)'
_exptl_crystal_colour red
_exptl_crystal_density_diffrn 1.430
_exptl_crystal_density_method 'not measured'
_exptl_crystal_description prism
_exptl_crystal_F_000 2144
_exptl_crystal_size_max 0.32
_exptl_crystal_size_mid 0.24
_exptl_crystal_size_min 0.20
_refine_diff_density_max 0.30
_refine_diff_density_min -0.47
_refine_ls_extinction_method none
_refine_ls_goodness_of_fit_ref 1.111
_refine_ls_hydrogen_treatment constr
_refine_ls_matrix_type full
_refine_ls_number_parameters 323
_refine_ls_number_reflns 5479
_refine_ls_number_restraints 0
_refine_ls_restrained_S_all 1.111
_refine_ls_R_factor_all 0.055
_refine_ls_R_factor_gt 0.040
_refine_ls_shift/su_max 0.001
_refine_ls_shift/su_mean <0.001
_refine_ls_structure_factor_coef Fsqd
_refine_ls_weighting_details 'calc w=1/[\s^2^(Fo^2^)+(0.0492P)^2^+2.0407P] where P=(Fo^2^+2Fc^2^)/3'
_refine_ls_weighting_scheme calc
_refine_ls_wR_factor_gt 0.091
_refine_ls_wR_factor_ref 0.096
_reflns_number_gt 4441
_reflns_number_total 5479
_reflns_threshold_expression I>2\s(I)
_cod_data_source_file ng2069.cif
_cod_data_source_block I
_cod_original_sg_symbol_H-M 'C 2/c'
_cod_database_code 2210344
_cod_database_fobs_code 2210344

loop_
_symmetry_equiv_pos_as_xyz
'x, y, z'
'-x, y, -z+1/2'
'x+1/2, y+1/2, z'
'-x+1/2, y+1/2, -z+1/2'
'-x, -y, -z'
'x, -y, z-1/2'
'-x+1/2, -y+1/2, -z'
'x+1/2, -y+1/2, z-1/2'

loop_
_atom_site_type_symbol
_atom_site_label
_atom_site_fract_x
_atom_site_fract_y
_atom_site_fract_z
_atom_site_U_iso_or_equiv
_atom_site_adp_type
_atom_site_calc_flag
_atom_site_refinement_flags
_atom_site_occupancy
Co Co 0.455281(11) 0.356861(16) 0.617734(17) 0.03308(9) Uani d . 1
N N1 0.37201(8) 0.27070(11) 0.52761(12) 0.0404(4) Uani d . 1
N N2 0.39201(8) 0.43248(11) 0.48690(11) 0.0399(4) Uani d . 1
O O1 0.50903(7) 0.29556(9) 0.56368(11) 0.0481(3) Uani d . 1
O O2 0.54012(8) 0.17746(11) 0.65852(11) 0.0545(4) Uani d . 1
O O3 0.52248(6) 0.45866(8) 0.67438(10) 0.0399(3) Uani d . 1
O O4 0.60078(6) 0.40736(9) 0.82528(10) 0.0423(3) Uani d . 1
O O5 0.5000 0.27463(12) 0.7500 0.0372(4) Uani d S 1
H H5A 0.4784 0.2389 0.7635 0.056 Uiso d R 1
C C1 0.53136(9) 0.21996(13) 0.58395(14) 0.0403(4) Uani d . 1
C C2 0.54884(9) 0.17752(14) 0.51425(15) 0.0419(4) Uani d . 1
C C3 0.55613(12) 0.22376(16) 0.44502(18) 0.0571(6) Uani d . 1
H H3 0.5502 0.2830 0.4411 0.069 Uiso calc R 1
C C4 0.57217(15) 0.18284(19) 0.3811(2) 0.0699(7) Uani d . 1
H H4 0.5776 0.2152 0.3358 0.084 Uiso calc R 1
C C5 0.58013(13) 0.09468(19) 0.38391(19) 0.0647(7) Uani d . 1
C C6 0.57269(14) 0.04903(17) 0.4530(2) 0.0646(7) Uani d . 1
H H6 0.5777 -0.0103 0.4558 0.078 Uiso calc R 1
C C7 0.55797(11) 0.08925(15) 0.51825(17) 0.0523(5) Uani d . 1
H H7 0.5542 0.0569 0.5652 0.063 Uiso calc R 1
C C8 0.59632(19) 0.0505(2) 0.3126(3) 0.0977(11) Uani d . 1
H H8A 0.5827 0.0864 0.2549 0.147 Uiso calc R 1
H H8B 0.5726 -0.0032 0.2910 0.147 Uiso calc R 1
H H8C 0.6439 0.0401 0.3467 0.147 Uiso calc R 1
C C11 0.57652(9) 0.46491(12) 0.75822(14) 0.0346(4) Uani d . 1
C C12 0.61608(9) 0.54635(12) 0.78136(14) 0.0378(4) Uani d . 1
C C17 0.67810(11) 0.55405(15) 0.87136(16) 0.0515(5) Uani d . 1
H H17 0.6939 0.5095 0.9181 0.062 Uiso calc R 1
C C16 0.71625(13) 0.62738(18) 0.8916(2) 0.0663(7) Uani d . 1
H H16 0.7581 0.6308 0.9512 0.080 Uiso calc R 1
C C15 0.69355(14) 0.69570(17) 0.8254(2) 0.0634(7) Uani d . 1
C C14 0.63152(14) 0.68833(15) 0.7370(2) 0.0603(6) Uani d . 1
H H14 0.6153 0.7339 0.6916 0.072 Uiso calc R 1
C C13 0.59297(11) 0.61459(13) 0.71430(16) 0.0460(5) Uani d . 1
H H13 0.5515 0.6109 0.6540 0.055 Uiso calc R 1
C C18 0.73578(19) 0.7762(2) 0.8484(3) 0.1006(12) Uani d . 1
H H18A 0.7820 0.7605 0.8760 0.151 Uiso calc R 1
H H18B 0.7321 0.8106 0.8964 0.151 Uiso calc R 1
H H18C 0.7199 0.8084 0.7874 0.151 Uiso calc R 1
C C21 0.36430(11) 0.18987(14) 0.54587(17) 0.0505(5) Uani d . 1
H H21 0.3998 0.1625 0.6015 0.061 Uiso calc R 1
C C22 0.30463(13) 0.14410(16) 0.4845(2) 0.0607(6) Uani d . 1
H H22 0.3012 0.0870 0.4988 0.073 Uiso calc R 1
C C23 0.25174(12) 0.18376(18) 0.40374(19) 0.0625(7) Uani d . 1
H H23 0.2115 0.1544 0.3635 0.075 Uiso calc R 1
C C24 0.25825(10) 0.26898(17) 0.38155(16) 0.0529(6) Uani d . 1
C C25 0.20592(11) 0.3163(2) 0.29897(18) 0.0687(8) Uani d . 1
H H25 0.1643 0.2904 0.2574 0.082 Uiso calc R 1
C C26 0.21557(12) 0.3975(2) 0.27996(18) 0.0705(8) Uani d . 1
H H26 0.1803 0.4265 0.2256 0.085 Uiso calc R 1
C C27 0.27869(11) 0.44043(17) 0.34130(15) 0.0544(6) Uani d . 1
C C28 0.29244(13) 0.52365(17) 0.32317(18) 0.0638(7) Uani d . 1
H H28 0.2594 0.5548 0.2685 0.077 Uiso calc R 1
C C29 0.35405(13) 0.55897(16) 0.38540(17) 0.0601(6) Uani d . 1
H H29 0.3636 0.6141 0.3736 0.072 Uiso calc R 1
C C30 0.40295(12) 0.51135(14) 0.46745(16) 0.0488(5) Uani d . 1
H H30 0.4449 0.5361 0.5101 0.059 Uiso calc R 1
C C31 0.33079(9) 0.39687(14) 0.42504(14) 0.0421(5) Uani d . 1
C C32 0.32053(9) 0.31031(14) 0.44590(14) 0.0423(5) Uani d . 1

loop_
_atom_site_aniso_label
_atom_site_aniso_U_11
_atom_site_aniso_U_22
_atom_site_aniso_U_33
_atom_site_aniso_U_12
_atom_site_aniso_U_13
_atom_site_aniso_U_23
Co 0.02971(13) 0.03184(14) 0.03193(14) -0.00021(10) 0.01225(10) -0.00232(10)
N1 0.0351(8) 0.0413(10) 0.0402(8) -0.0030(7) 0.0167(7) -0.0082(7)
N2 0.0394(8) 0.0402(9) 0.0346(8) 0.0054(7) 0.0157(7) -0.0026(7)
O1 0.0555(8) 0.0401(8) 0.0575(9) 0.0050(7) 0.0356(8) -0.0007(6)
O2 0.0626(9) 0.0563(10) 0.0480(8) 0.0174(8) 0.0314(8) 0.0065(7)
O3 0.0362(7) 0.0378(7) 0.0373(7) -0.0048(5) 0.0135(6) 0.0004(5)
O4 0.0337(6) 0.0430(8) 0.0462(8) 0.0017(6) 0.0184(6) 0.0104(6)
O5 0.0398(9) 0.0345(10) 0.0360(9) 0.000 0.0191(8) 0.000
C1 0.0297(8) 0.0457(12) 0.0428(10) -0.0017(8) 0.0172(8) -0.0072(8)
C2 0.0350(9) 0.0457(11) 0.0433(10) 0.0014(8) 0.0194(9) -0.0057(8)
C3 0.0666(14) 0.0501(14) 0.0645(14) 0.0081(11) 0.0413(13) 0.0022(11)
C4 0.0850(19) 0.0759(19) 0.0692(16) 0.0122(15) 0.0546(15) 0.0068(14)
C5 0.0674(15) 0.0726(18) 0.0630(15) 0.0133(13) 0.0405(13) -0.0078(12)
C6 0.0756(16) 0.0520(15) 0.0733(16) 0.0112(12) 0.0440(14) -0.0093(12)
C7 0.0577(13) 0.0471(13) 0.0561(13) 0.0050(10) 0.0325(11) -0.0013(10)
C8 0.116(3) 0.114(3) 0.087(2) 0.026(2) 0.071(2) -0.0149(19)
C11 0.0312(8) 0.0350(10) 0.0388(9) 0.0003(7) 0.0192(8) 0.0009(7)
C12 0.0388(9) 0.0369(10) 0.0392(10) -0.0043(8) 0.0215(8) -0.0040(8)
C17 0.0456(11) 0.0548(14) 0.0466(11) -0.0112(10) 0.0191(10) -0.0082(10)
C16 0.0581(14) 0.0754(19) 0.0595(15) -0.0287(13) 0.0268(13) -0.0262(13)
C15 0.0802(17) 0.0532(15) 0.0780(17) -0.0326(13) 0.0562(15) -0.0325(13)
C14 0.0928(19) 0.0358(13) 0.0744(16) -0.0101(12) 0.0592(16) -0.0062(11)
C13 0.0544(12) 0.0365(11) 0.0487(11) -0.0037(9) 0.0283(10) -0.0032(9)
C18 0.134(3) 0.075(2) 0.126(3) -0.066(2) 0.091(3) -0.053(2)
C21 0.0470(11) 0.0451(13) 0.0549(12) -0.0082(9) 0.0237(10) -0.0101(10)
C22 0.0583(14) 0.0540(14) 0.0714(16) -0.0192(11) 0.0352(13) -0.0181(12)
C23 0.0452(12) 0.0792(19) 0.0649(15) -0.0269(12) 0.0302(12) -0.0362(13)
C24 0.0346(10) 0.0737(17) 0.0456(11) -0.0078(10) 0.0178(9) -0.0233(11)
C25 0.0336(11) 0.103(2) 0.0510(14) -0.0006(13) 0.0098(10) -0.0243(14)
C26 0.0422(12) 0.101(2) 0.0429(13) 0.0239(14) 0.0049(11) -0.0066(13)
C27 0.0466(11) 0.0707(16) 0.0367(10) 0.0214(11) 0.0155(9) -0.0012(10)
C28 0.0687(16) 0.0662(17) 0.0441(12) 0.0346(13) 0.0211(12) 0.0096(11)
C29 0.0776(17) 0.0465(14) 0.0546(13) 0.0207(12) 0.0337(13) 0.0084(10)
C30 0.0571(12) 0.0402(12) 0.0452(11) 0.0077(9) 0.0243(10) 0.0025(9)
C31 0.0370(10) 0.0512(12) 0.0331(9) 0.0090(9) 0.0151(8) -0.0055(8)
C32 0.0314(9) 0.0561(13) 0.0363(10) -0.0014(8) 0.0155(8) -0.0133(9)

loop_
_atom_type_symbol
_atom_type_description
_atom_type_scat_dispersion_real
_atom_type_scat_dispersion_imag
_atom_type_scat_source
C C 0.0033 0.0000 'International Tables Vol C Tables 4.2.6.8 and 6.1.1.4'
H H 0.0000 0.0000 'International Tables Vol C Tables 4.2.6.8 and 6.1.1.4'
Co Co 0.3494 0.0000 'International Tables Vol C Tables 4.2.6.8 and 6.1.1.4'
N N 0.0061 0.0000 'International Tables Vol C Tables 4.2.6.8 and 6.1.1.4'
O O 0.0106 0.0000 'International Tables Vol C Tables 4.2.6.8 and 6.1.1.4'

loop_
_geom_angle_atom_site_label_1
_geom_angle_atom_site_label_2
_geom_angle_atom_site_label_3
_geom_angle_site_symmetry_1
_geom_angle_site_symmetry_3
_geom_angle
O3 Co O1 . . 92.36(6)
O3 Co O4 . 2_656 91.95(5)
O1 Co O4 . 2_656 174.78(6)
O3 Co N2 . . 88.44(6)
O1 Co N2 . . 97.41(6)
O4 Co N2 2_656 . 85.65(6)
O3 Co N1 . . 166.22(6)
O1 Co N1 . . 88.85(6)
O4 Co N1 2_656 . 87.67(6)
N2 Co N1 . . 77.80(7)
O3 Co O5 . . 99.74(5)
O1 Co O5 . . 91.26(5)
O4 Co O5 2_656 . 85.11(5)
N2 Co O5 . . 167.85(5)
N1 Co O5 . . 93.96(6)
C21 N1 C32 . . 118.78(17)
C21 N1 Co . . 128.90(14)
C32 N1 Co . . 112.16(13)
C30 N2 C31 . . 118.49(17)
C30 N2 Co . . 127.71(14)
C31 N2 Co . . 113.26(14)
C1 O1 Co . . 125.99(13)
C11 O3 Co . . 128.60(12)
C11 O4 Co . 2_656 120.79(11)
Co O5 Co 2_656 . 107.67(8)
Co O5 H5A 2_656 . 101.8
Co O5 H5A . . 124.8
O2 C1 O1 . . 124.69(19)
O2 C1 C2 . . 117.58(19)
O1 C1 C2 . . 117.73(18)
C3 C2 C7 . . 118.3(2)
C3 C2 C1 . . 121.9(2)
C7 C2 C1 . . 119.87(19)
C2 C3 C4 . . 120.7(2)
C2 C3 H3 . . 119.6
C4 C3 H3 . . 119.6
C5 C4 C3 . . 121.0(3)
C5 C4 H4 . . 119.5
C3 C4 H4 . . 119.5
C6 C5 C4 . . 117.9(2)
C6 C5 C8 . . 121.4(3)
C4 C5 C8 . . 120.7(3)
C5 C6 C7 . . 121.6(2)
C5 C6 H6 . . 119.2
C7 C6 H6 . . 119.2
C6 C7 C2 . . 120.5(2)
C6 C7 H7 . . 119.8
C2 C7 H7 . . 119.8
C5 C8 H8A . . 109.5
C5 C8 H8B . . 109.5
H8A C8 H8B . . 109.5
C5 C8 H8C . . 109.5
H8A C8 H8C . . 109.5
H8B C8 H8C . . 109.5
O3 C11 O4 . . 125.03(17)
O3 C11 C12 . . 118.13(16)
O4 C11 C12 . . 116.83(16)
C13 C12 C17 . . 118.61(19)
C13 C12 C11 . . 121.50(17)
C17 C12 C11 . . 119.88(19)
C16 C17 C12 . . 120.4(2)
C16 C17 H17 . . 119.8
C12 C17 H17 . . 119.8
C17 C16 C15 . . 121.3(2)
C17 C16 H16 . . 119.3
C15 C16 H16 . . 119.3
C16 C15 C14 . . 118.0(2)
C16 C15 C18 . . 121.0(3)
C14 C15 C18 . . 121.0(3)
C15 C14 C13 . . 121.5(2)
C15 C14 H14 . . 119.2
C13 C14 H14 . . 119.2
C12 C13 C14 . . 120.1(2)
C12 C13 H13 . . 120.0
C14 C13 H13 . . 120.0
C15 C18 H18A . . 109.5
C15 C18 H18B . . 109.5
H18A C18 H18B . . 109.5
C15 C18 H18C . . 109.5
H18A C18 H18C . . 109.5
H18B C18 H18C . . 109.5
N1 C21 C22 . . 122.4(2)
N1 C21 H21 . . 118.8
C22 C21 H21 . . 118.8
C23 C22 C21 . . 119.5(2)
C23 C22 H22 . . 120.3
C21 C22 H22 . . 120.3
C22 C23 C24 . . 119.7(2)
C22 C23 H23 . . 120.2
C24 C23 H23 . . 120.2
C23 C24 C32 . . 117.5(2)
C23 C24 C25 . . 124.0(2)
C32 C24 C25 . . 118.5(2)
C26 C25 C24 . . 121.4(2)
C26 C25 H25 . . 119.3
C24 C25 H25 . . 119.3
C25 C26 C27 . . 121.7(2)
C25 C26 H26 . . 119.1
C27 C26 H26 . . 119.1
C28 C27 C31 . . 117.2(2)
C28 C27 C26 . . 124.3(2)
C31 C27 C26 . . 118.6(2)
C29 C28 C27 . . 120.0(2)
C29 C28 H28 . . 120.0
C27 C28 H28 . . 120.0
C28 C29 C30 . . 119.1(2)
C28 C29 H29 . . 120.4
C30 C29 H29 . . 120.4
N2 C30 C29 . . 122.7(2)
N2 C30 H30 . . 118.7
C29 C30 H30 . . 118.7
N2 C31 C27 . . 122.5(2)
N2 C31 C32 . . 117.60(17)
C27 C31 C32 . . 119.86(19)
N1 C32 C24 . . 122.1(2)
N1 C32 C31 . . 117.97(16)
C24 C32 C31 . . 119.92(19)

loop_
_geom_bond_atom_site_label_1
_geom_bond_atom_site_label_2
_geom_bond_site_symmetry_2
_geom_bond_distance
_geom_bond_publ_flag
Co N1 . 2.1633(16) y
Co N2 . 2.1342(16) y
Co O1 . 2.0755(14) y
Co O3 . 2.0732(13) y
Co O4 2_656 2.0838(13) y
Co O5 . 2.1708(11) y
N1 C21 . 1.324(3) ?
N1 C32 . 1.355(3) ?
N2 C30 . 1.322(3) ?
N2 C31 . 1.353(3) ?
O1 C1 . 1.259(2) ?
O2 C1 . 1.257(2) ?
O3 C11 . 1.254(2) ?
O4 C11 . 1.262(2) ?
O5 H5A . 0.8488 ?
C1 C2 . 1.500(3) ?
C2 C3 . 1.380(3) ?
C2 C7 . 1.388(3) ?
C3 C4 . 1.389(3) ?
C3 H3 . 0.9300 ?
C4 C5 . 1.384(4) ?
C4 H4 . 0.9300 ?
C5 C6 . 1.375(4) ?
C5 C8 . 1.514(3) ?
C6 C7 . 1.383(3) ?
C6 H6 . 0.9300 ?
C7 H7 . 0.9300 ?
C8 H8A . 0.9600 ?
C8 H8B . 0.9600 ?
C8 H8C . 0.9600 ?
C11 C12 . 1.497(3) ?
C12 C13 . 1.385(3) ?
C12 C17 . 1.393(3) ?
C17 C16 . 1.379(3) ?
C17 H17 . 0.9300 ?
C16 C15 . 1.380(4) ?
C16 H16 . 0.9300 ?
C15 C14 . 1.381(4) ?
C15 C18 . 1.517(3) ?
C14 C13 . 1.386(3) ?
C14 H14 . 0.9300 ?
C13 H13 . 0.9300 ?
C18 H18A . 0.9600 ?
C18 H18B . 0.9600 ?
C18 H18C . 0.9600 ?
C21 C22 . 1.401(3) ?
C21 H21 . 0.9300 ?
C22 C23 . 1.362(4) ?
C22 H22 . 0.9300 ?
C23 C24 . 1.400(4) ?
C23 H23 . 0.9300 ?
C24 C32 . 1.414(3) ?
C24 C25 . 1.427(4) ?
C25 C26 . 1.345(4) ?
C25 H25 . 0.9300 ?
C26 C27 . 1.432(4) ?
C26 H26 . 0.9300 ?
C27 C28 . 1.400(4) ?
C27 C31 . 1.404(3) ?
C28 C29 . 1.358(4) ?
C28 H28 . 0.9300 ?
C29 C30 . 1.397(3) ?
C29 H29 . 0.9300 ?
C30 H30 . 0.9300 ?
C31 C32 . 1.436(3) ?

loop_
_geom_hbond_atom_site_label_D
_geom_hbond_atom_site_label_H
_geom_hbond_atom_site_label_A
_geom_hbond_site_symmetry_A
_geom_hbond_distance_DH
_geom_hbond_distance_HA
_geom_hbond_distance_DA
_geom_hbond_angle_DHA
_geom_hbond_publ_flag
O5 H5A O2 2_656 0.85 1.77 2.570(2) 156 y
